data_7052567
loop_
_publ_author_name
'Kennedy, Stuart'
'Beavers, Christine M.'
'Teat, Simon J.'
'Dalgarno, Scott J.'

_publ_section_title
;
 Calixarene nanotubes: structural tolerance towards pyridine templates
;
_journal_issue 1
_journal_name_full 'New Journal of Chemistry'
_journal_page_first 28
_journal_paper_doi 10.1039/c0nj00605j
_journal_volume 35
_journal_year 2011
_chemical_formula_sum 'C43 H42 N O10'
_chemical_formula_weight 732.78
_chemical_name_common 4.2Pic
_chemical_name_systematic
;
?
;
_space_group_IT_number 148
_symmetry_cell_setting trigonal
_symmetry_space_group_name_Hall '-R 3'
_symmetry_space_group_name_H-M 'R -3 :H'
_atom_sites_solution_hydrogens geom
_atom_sites_solution_primary direct
_atom_sites_solution_secondary difmap
_audit_creation_method SHELXL-97
_cell_angle_alpha 90.00
_cell_angle_beta 90.00
_cell_angle_gamma 120.00
_cell_formula_units_Z 18
_cell_length_a 46.4651(11)
_cell_length_b 46.4651(11)
_cell_length_c 12.0334(3)
_cell_measurement_temperature 100(2)
_cell_volume 22499.5(9)
_computing_cell_refinement 'SAINT (Bruker, 1998)'
_computing_data_collection 'Apex II'
_computing_data_reduction 'SAINT (Bruker, 1998)'
_computing_molecular_graphics 'XSeed (Barbour, 2001)'
_computing_publication_material 'local program'
_computing_structure_refinement 'SHELXL-97 (Sheldrick, 1997)'
_computing_structure_solution 'SHELXS-97 (Sheldrick, 1990)'
_diffrn_ambient_temperature 100(2)
_diffrn_measured_fraction_theta_full 0.999
_diffrn_measured_fraction_theta_max 0.999
_diffrn_measurement_device_type 'Bruker Apex II CCD Diffractometer'
_diffrn_measurement_method '\w rotation with narrow frames'
_diffrn_radiation_monochromator 'Silicon 111'
_diffrn_radiation_source 'Advanced Light Source station 11.3.1'
_diffrn_radiation_type synchrotron
_diffrn_radiation_wavelength 0.77490
_diffrn_reflns_av_R_equivalents 0.0548
_diffrn_reflns_av_sigmaI/netI 0.0308
_diffrn_reflns_limit_h_max 47
_diffrn_reflns_limit_h_min -47
_diffrn_reflns_limit_k_max 47
_diffrn_reflns_limit_k_min -47
_diffrn_reflns_limit_l_max 12
_diffrn_reflns_limit_l_min -12
_diffrn_reflns_number 45185
_diffrn_reflns_theta_full 23.33
_diffrn_reflns_theta_max 23.33
_diffrn_reflns_theta_min 2.35
_exptl_absorpt_coefficient_mu 0.069
_exptl_absorpt_correction_T_max 0.9986
_exptl_absorpt_correction_T_min 0.9931
_exptl_absorpt_correction_type multi-scan
_exptl_absorpt_process_details Bruker-SADABS
_exptl_crystal_colour Colourless
_exptl_crystal_density_diffrn 0.973
_exptl_crystal_density_method 'not measured'
_exptl_crystal_description Rod
_exptl_crystal_F_000 6966
_exptl_crystal_size_max 0.10
_exptl_crystal_size_mid 0.04
_exptl_crystal_size_min 0.02
_refine_diff_density_max 0.872
_refine_diff_density_min -0.412
_refine_diff_density_rms 0.066
_refine_ls_extinction_method none
_refine_ls_goodness_of_fit_ref 2.584
_refine_ls_hydrogen_treatment constr
_refine_ls_matrix_type full
_refine_ls_number_parameters 554
_refine_ls_number_reflns 5584
_refine_ls_number_restraints 275
_refine_ls_restrained_S_all 2.624
_refine_ls_R_factor_all 0.1219
_refine_ls_R_factor_gt 0.1118
_refine_ls_shift/su_max 0.000
_refine_ls_shift/su_mean 0.000
_refine_ls_structure_factor_coef Fsqd
_refine_ls_weighting_details 'calc w=1/[\s^2^(Fo^2^)+(0.1000P)^2^+0.0000P] where P=(Fo^2^+2Fc^2^)/3'
_refine_ls_weighting_scheme calc
_refine_ls_wR_factor_gt 0.3220
_refine_ls_wR_factor_ref 0.3288
_reflns_number_gt 4599
_reflns_number_total 5584
_reflns_threshold_expression >2sigma(I)
_cod_data_source_file C0NJ00605J.TXT
_cod_data_source_block 42Pic
_cod_original_sg_symbol_H-M R-3
_cod_database_code 7052567

loop_
_symmetry_equiv_pos_as_xyz
'x, y, z'
'-y, x-y, z'
'-x+y, -x, z'
'x+2/3, y+1/3, z+1/3'
'-y+2/3, x-y+1/3, z+1/3'
'-x+y+2/3, -x+1/3, z+1/3'
'x+1/3, y+2/3, z+2/3'
'-y+1/3, x-y+2/3, z+2/3'
'-x+y+1/3, -x+2/3, z+2/3'
'-x, -y, -z'
'y, -x+y, -z'
'x-y, x, -z'
'-x+2/3, -y+1/3, -z+1/3'
'y+2/3, -x+y+1/3, -z+1/3'
'x-y+2/3, x+1/3, -z+1/3'
'-x+1/3, -y+2/3, -z+2/3'
'y+1/3, -x+y+2/3, -z+2/3'
'x-y+1/3, x+2/3, -z+2/3'

loop_
_atom_site_label
_atom_site_type_symbol
_atom_site_fract_x
_atom_site_fract_y
_atom_site_fract_z
_atom_site_U_iso_or_equiv
_atom_site_adp_type
_atom_site_occupancy
_atom_site_symmetry_multiplicity
_atom_site_calc_flag
_atom_site_refinement_flags
_atom_site_disorder_assembly
_atom_site_disorder_group
O1 O 0.05837(8) 0.14663(8) 0.8501(3) 0.0889(10) Uani 1 1 d . . .
C1 C 0.09227(12) 0.19647(15) 0.9571(4) 0.0867(15) Uani 1 1 d . . .
O2 O 0.08271(9) 0.14630(9) 0.6402(3) 0.0892(10) Uani 1 1 d . . .
H2O H 0.0692 0.1449 0.6892 0.107 Uiso 1 1 calc R . .
C2 C 0.10583(12) 0.23188(16) 0.9633(5) 0.100(2) Uani 1 1 d . . .
H2A H 0.1193 0.2436 1.0252 0.120 Uiso 1 1 calc R . .
O3 O 0.12882(8) 0.12544(8) 0.6722(3) 0.0906(10) Uani 1 1 d DU . .
C3 C 0.10005(15) 0.24921(14) 0.8839(6) 0.0954(16) Uani 1 1 d D . .
O4 O 0.11658(8) 0.14494(9) 0.8755(3) 0.0925(11) Uani 1 1 d . . .
H4O H 0.1229 0.1340 0.8373 0.111 Uiso 1 1 calc R . .
C4 C 0.08212(14) 0.23300(14) 0.7972(5) 0.0940(16) Uani 1 1 d . . .
H4A H 0.0789 0.2454 0.7407 0.113 Uiso 1 1 calc R . .
O5 O 0.13306(16) 0.30094(15) 0.9685(8) 0.154(3) Uani 0.75 1 d PU . .
H5O H 0.1406 0.3216 0.9670 0.185 Uiso 0.38 1 calc PR . .
C5 C 0.06751(12) 0.19886(12) 0.7827(4) 0.0765(13) Uani 1 1 d . . .
O6 O 0.1088(2) 0.30132(14) 0.8134(7) 0.136(2) Uani 0.75 1 d PU . .
H6O H 0.1182 0.3219 0.8237 0.163 Uiso 0.38 1 calc PR . .
C6 C 0.07244(11) 0.18111(11) 0.8638(4) 0.0749(13) Uani 1 1 d . . .
O7 O 0.09288(14) 0.26360(14) 0.3536(5) 0.1451(17) Uani 1 1 d . . .
H7O H 0.0969 0.2771 0.3013 0.174 Uiso 1 1 calc R . .
C7 C 0.04876(14) 0.18272(15) 0.6777(4) 0.0928(15) Uani 1 1 d . . .
H7A H 0.0339 0.1915 0.6593 0.111 Uiso 1 1 calc R . .
H7B H 0.0348 0.1585 0.6896 0.111 Uiso 1 1 calc R . .
O8 O 0.11936(18) 0.24675(14) 0.2423(4) 0.153(2) Uani 1 1 d . . .
C8 C 0.07228(13) 0.18914(14) 0.5814(4) 0.0885(15) Uani 1 1 d . . .
O9 O 0.2487(7) 0.2631(6) 0.494(2) 0.254(13) Uani 0.25 1 d PDU . .
H9O H 0.2672 0.2807 0.4950 0.305 Uiso 0.25 1 calc PR . .
C9 C 0.07753(15) 0.21288(16) 0.5017(5) 0.0973(17) Uani 1 1 d . . .
H9 H 0.0661 0.2250 0.5078 0.117 Uiso 1 1 calc R . .
O10 O 0.2686(5) 0.2583(5) 0.6570(19) 0.203(10) Uani 0.25 1 d PDU . .
C10 C 0.09866(15) 0.21918(14) 0.4152(4) 0.0941(16) Uani 1 1 d . . .
O11 O 0.24664(15) 0.23147(15) 1.1462(5) 0.160(2) Uani 1 1 d U . .
H11O H 0.2599 0.2425 1.1973 0.193 Uiso 1 1 calc R . .
C11 C 0.11519(15) 0.20120(16) 0.4055(4) 0.0996(17) Uani 1 1 d . . .
H11 H 0.1301 0.2056 0.3453 0.120 Uiso 1 1 calc R . .
O12 O 0.20956(15) 0.2318(2) 1.2649(5) 0.191(3) Uani 1 1 d U . .
C12 C 0.11022(15) 0.17696(15) 0.4824(5) 0.0928(16) Uani 1 1 d . . .
C13 C 0.08854(13) 0.17103(13) 0.5699(4) 0.0811(14) Uani 1 1 d . . .
C14 C 0.12901(16) 0.15792(16) 0.4704(4) 0.1006(17) Uani 1 1 d . . .
H14A H 0.1137 0.1341 0.4862 0.121 Uiso 1 1 calc R . .
H14B H 0.1369 0.1598 0.3929 0.121 Uiso 1 1 calc R . .
C15 C 0.15861(12) 0.17109(12) 0.5490(4) 0.0815(13) Uani 1 1 d DU . .
C16 C 0.18708(14) 0.20091(13) 0.5264(4) 0.0897(14) Uani 1 1 d DU . .
H16 H 0.1884 0.2122 0.4592 0.108 Uiso 1 1 calc R . .
C17 C 0.21353(14) 0.21465(13) 0.5988(5) 0.0982(15) Uani 1 1 d DU . .
C18 C 0.21118(14) 0.19849(13) 0.6976(5) 0.0967(15) Uani 1 1 d DU . .
H18 H 0.2291 0.2080 0.7487 0.116 Uiso 1 1 calc R . .
C19 C 0.18307(13) 0.16871(12) 0.7230(4) 0.0859(13) Uani 1 1 d DU . .
C20 C 0.15750(12) 0.15541(12) 0.6475(4) 0.0810(12) Uani 1 1 d DU . .
C21 C 0.18047(15) 0.15225(15) 0.8358(5) 0.1024(17) Uani 1 1 d . . .
H21A H 0.2016 0.1528 0.8517 0.123 Uiso 1 1 calc R . .
H21B H 0.1626 0.1287 0.8325 0.123 Uiso 1 1 calc R . .
C22 C 0.17302(14) 0.16979(14) 0.9301(4) 0.0907(15) Uani 1 1 d . . .
C23 C 0.19730(14) 0.18916(15) 1.0046(5) 0.0972(17) Uani 1 1 d . . .
H23 H 0.2189 0.1921 0.9963 0.117 Uiso 1 1 calc R . .
C24 C 0.19101(15) 0.20462(16) 1.0918(5) 0.1041(19) Uani 1 1 d . . .
C25 C 0.15879(15) 0.20045(17) 1.1030(4) 0.1042(18) Uani 1 1 d . . .
H25 H 0.1543 0.2109 1.1628 0.125 Uiso 1 1 calc R . .
C26 C 0.13430(13) 0.18173(15) 1.0297(4) 0.0944(16) Uani 1 1 d . . .
C27 C 0.14153(12) 0.16568(14) 0.9447(4) 0.0889(16) Uani 1 1 d . . .
C28 C 0.09952(14) 0.17695(19) 1.0407(5) 0.113(2) Uani 1 1 d . . .
H28A H 0.0830 0.1531 1.0319 0.136 Uiso 1 1 calc R . .
H28B H 0.0969 0.1837 1.1164 0.136 Uiso 1 1 calc R . .
C29 C 0.02455(12) 0.12716(13) 0.8904(5) 0.0966(16) Uani 1 1 d . . .
H29A H 0.0107 0.1360 0.8606 0.116 Uiso 1 1 calc R . .
H29B H 0.0241 0.1278 0.9725 0.116 Uiso 1 1 calc R . .
C30 C 0.01165(15) 0.09206(15) 0.8507(6) 0.116(2) Uani 1 1 d . . .
H30A H 0.0144 0.0923 0.7691 0.139 Uiso 1 1 calc R . .
H30B H -0.0124 0.0788 0.8672 0.139 Uiso 1 1 calc R . .
C31 C 0.02907(16) 0.07544(16) 0.9038(8) 0.132(2) Uani 1 1 d . . .
H31A H 0.0529 0.0882 0.8870 0.198 Uiso 1 1 calc R . .
H31B H 0.0198 0.0529 0.8743 0.198 Uiso 1 1 calc R . .
H31C H 0.0258 0.0745 0.9844 0.198 Uiso 1 1 calc R . .
C32 C 0.1159(2) 0.28846(19) 0.8895(9) 0.095(2) Uani 0.75 1 d PDU . .
C33 C 0.10403(18) 0.24449(18) 0.3295(6) 0.1100(19) Uani 1 1 d . . .
C34 C 0.12953(15) 0.09600(13) 0.6364(6) 0.1068(19) Uani 1 1 d . . .
H34A H 0.1486 0.0954 0.6705 0.128 Uiso 1 1 calc R . .
H34B H 0.1318 0.0961 0.5546 0.128 Uiso 1 1 calc R . .
C35 C 0.0975(2) 0.06628(14) 0.6726(7) 0.131(3) Uani 1 1 d . . .
H35A H 0.0950 0.0678 0.7537 0.157 Uiso 1 1 calc R . .
H35B H 0.0989 0.0461 0.6588 0.157 Uiso 1 1 calc R . .
C36 C 0.06666(19) 0.06218(18) 0.6162(9) 0.148(3) Uani 1 1 d . . .
H36A H 0.0631 0.0805 0.6375 0.222 Uiso 1 1 calc R . .
H36B H 0.0474 0.0410 0.6390 0.222 Uiso 1 1 calc R . .
H36C H 0.0694 0.0623 0.5354 0.222 Uiso 1 1 calc R . .
C37 C 0.2450(5) 0.2462(4) 0.588(2) 0.147(6) Uani 0.25 1 d PDU . .
C38 C 0.2159(2) 0.2237(2) 1.1755(7) 0.143(3) Uani 1 1 d U . .
N40 N 0.1445(2) 0.36569(14) 0.8710(7) 0.088(3) Uani 0.50 1 d PGDU A 2
C41 C 0.1593(2) 0.37753(19) 0.9740(6) 0.091(3) Uani 0.50 1 d PGDU A 2
H41 H 0.1609 0.3629 1.0256 0.109 Uiso 0.50 1 calc PR A 2
C42 C 0.1717(2) 0.4107(2) 1.0015(6) 0.088(3) Uani 0.50 1 d PGDU A 2
H42 H 0.1818 0.4188 1.0719 0.106 Uiso 0.50 1 calc PR A 2
C43 C 0.1693(3) 0.43209(13) 0.9261(8) 0.086(3) Uani 0.50 1 d PGDU A 2
H43 H 0.1778 0.4548 0.9449 0.104 Uiso 0.50 1 calc PR A 2
C44 C 0.1545(3) 0.42025(18) 0.8231(7) 0.095(3) Uani 0.50 1 d PGDU A 2
H44 H 0.1529 0.4349 0.7715 0.114 Uiso 0.50 1 calc PR A 2
C45 C 0.14210(17) 0.38706(19) 0.7956(5) 0.092(3) Uani 0.50 1 d PGDU A 2
N47 N 0.15239(15) 0.36308(10) 0.9217(5) 0.074(2) Uani 0.50 1 d PGDU B 1
C48 C 0.14099(16) 0.37514(14) 0.8369(5) 0.066(2) Uani 0.50 1 d PGDU B 1
H48 H 0.1265 0.3604 0.7817 0.079 Uiso 0.50 1 calc PR B 1
C49 C 0.1508(2) 0.40871(15) 0.8330(6) 0.075(2) Uani 0.50 1 d PGDU B 1
H49 H 0.1430 0.4170 0.7751 0.091 Uiso 0.50 1 calc PR B 1
C50 C 0.1720(3) 0.43022(11) 0.9139(7) 0.081(2) Uani 0.50 1 d PGDU B 1
H50 H 0.1787 0.4532 0.9112 0.097 Uiso 0.50 1 calc PR B 1
C51 C 0.1834(2) 0.41816(12) 0.9987(6) 0.086(3) Uani 0.50 1 d PGDU B 1
H51 H 0.1979 0.4329 1.0540 0.103 Uiso 0.50 1 calc PR B 1
C52 C 0.17360(15) 0.38459(12) 1.0026(4) 0.084(2) Uani 0.50 1 d PGDU B 1
C53 C 0.1848(2) 0.3702(2) 1.0891(6) 0.100(3) Uani 0.50 1 d PGDU B 1
H53A H 0.1991 0.3627 1.0560 0.149 Uiso 0.50 1 calc PR B 1
H53B H 0.1654 0.3513 1.1235 0.149 Uiso 0.50 1 calc PR B 1
H53C H 0.1972 0.3871 1.1458 0.149 Uiso 0.50 1 calc PR B 1
C46 C 0.1259(3) 0.3732(4) 0.6841(11) 0.140(5) Uani 0.50 1 d PDU A 2
H46A H 0.1184 0.3878 0.6516 0.210 Uiso 0.50 1 calc PR A 2
H46B H 0.1067 0.3509 0.6944 0.210 Uiso 0.50 1 calc PR A 2
H46C H 0.1419 0.3721 0.6342 0.210 Uiso 0.50 1 calc PR A 2

loop_
_atom_site_aniso_label
_atom_site_aniso_U_11
_atom_site_aniso_U_22
_atom_site_aniso_U_33
_atom_site_aniso_U_23
_atom_site_aniso_U_13
_atom_site_aniso_U_12
O1 0.075(2) 0.073(2) 0.110(2) -0.0054(17) 0.0140(17) 0.0305(17)
C1 0.073(3) 0.119(4) 0.056(3) 0.000(3) 0.010(2) 0.039(3)
O2 0.104(2) 0.102(2) 0.077(2) -0.021(2) -0.0078(18) 0.064(2)
C2 0.063(3) 0.105(4) 0.094(4) -0.056(4) 0.003(3) 0.015(3)
O3 0.088(2) 0.073(2) 0.108(2) -0.0054(17) 0.0221(18) 0.0386(17)
C3 0.105(4) 0.087(4) 0.091(4) -0.013(3) 0.011(3) 0.045(3)
O4 0.080(2) 0.105(2) 0.092(2) 0.012(2) 0.0118(19) 0.0455(19)
C4 0.105(4) 0.092(4) 0.095(4) -0.009(3) 0.012(3) 0.057(3)
O5 0.116(4) 0.089(4) 0.246(8) -0.065(5) 0.004(5) 0.043(3)
C5 0.087(3) 0.080(3) 0.068(3) -0.018(2) -0.003(2) 0.046(3)
O6 0.190(6) 0.076(3) 0.143(5) 0.000(3) 0.032(5) 0.068(4)
C6 0.067(3) 0.070(3) 0.078(3) -0.012(2) 0.004(2) 0.028(2)
O7 0.153(4) 0.130(4) 0.165(4) 0.014(3) -0.003(3) 0.080(3)
C7 0.096(3) 0.112(4) 0.085(3) -0.023(3) -0.012(3) 0.063(3)
O8 0.239(6) 0.161(4) 0.075(3) -0.011(3) -0.012(3) 0.113(4)
C8 0.102(4) 0.101(4) 0.072(3) -0.023(3) -0.026(3) 0.057(3)
O9 0.206(17) 0.185(17) 0.226(18) 0.074(15) -0.033(16) -0.011(16)
C9 0.114(4) 0.118(4) 0.081(4) -0.029(3) -0.021(3) 0.074(4)
O10 0.145(14) 0.162(15) 0.203(16) 0.045(14) -0.056(13) 0.002(13)
C10 0.118(4) 0.108(4) 0.070(3) -0.018(3) -0.024(3) 0.066(4)
O11 0.116(4) 0.178(5) 0.153(4) 0.002(4) -0.048(3) 0.048(3)
C11 0.118(4) 0.124(4) 0.064(3) -0.034(3) -0.017(3) 0.065(4)
O12 0.140(4) 0.273(7) 0.083(3) 0.005(4) -0.025(3) 0.046(4)
C12 0.117(4) 0.110(4) 0.071(3) -0.030(3) -0.019(3) 0.071(3)
C13 0.095(3) 0.094(3) 0.067(3) -0.029(3) -0.021(3) 0.056(3)
C14 0.130(5) 0.121(4) 0.069(3) -0.027(3) -0.012(3) 0.076(4)
C15 0.100(3) 0.077(3) 0.077(3) -0.006(2) 0.014(3) 0.051(3)
C16 0.110(4) 0.088(3) 0.081(3) 0.013(2) 0.019(3) 0.057(3)
C17 0.095(3) 0.093(3) 0.106(4) 0.019(3) 0.015(3) 0.046(3)
C18 0.088(3) 0.090(3) 0.107(4) 0.011(3) 0.005(3) 0.041(3)
C19 0.086(3) 0.081(3) 0.095(3) 0.010(3) 0.008(3) 0.044(3)
C20 0.083(3) 0.078(3) 0.087(3) 0.000(2) 0.011(2) 0.043(2)
C21 0.100(4) 0.106(4) 0.110(4) 0.026(3) 0.003(3) 0.058(3)
C22 0.094(4) 0.105(4) 0.074(3) 0.029(3) 0.002(3) 0.050(3)
C23 0.089(4) 0.120(4) 0.080(4) 0.036(3) 0.006(3) 0.050(3)
C24 0.090(4) 0.127(5) 0.067(3) 0.029(3) -0.009(3) 0.034(3)
C25 0.096(4) 0.139(5) 0.057(3) 0.023(3) 0.002(3) 0.044(4)
C26 0.085(4) 0.127(4) 0.057(3) 0.019(3) 0.010(3) 0.043(3)
C27 0.064(3) 0.103(4) 0.082(3) 0.028(3) -0.005(3) 0.029(3)
C28 0.083(4) 0.162(6) 0.078(3) 0.027(4) 0.017(3) 0.050(4)
C29 0.061(3) 0.084(3) 0.122(4) -0.009(3) 0.012(3) 0.020(3)
C30 0.079(3) 0.093(4) 0.145(5) -0.024(4) 0.004(3) 0.019(3)
C31 0.096(4) 0.083(4) 0.201(8) -0.007(4) 0.017(5) 0.032(3)
C32 0.091(5) 0.073(5) 0.118(6) -0.044(5) 0.017(4) 0.038(4)
C33 0.134(5) 0.123(5) 0.078(4) -0.033(4) -0.022(4) 0.068(4)
C34 0.112(4) 0.076(3) 0.137(5) 0.008(3) 0.038(4) 0.050(3)
C35 0.151(6) 0.074(4) 0.164(6) 0.005(4) 0.054(5) 0.054(4)
C36 0.104(5) 0.098(5) 0.228(9) -0.027(5) 0.007(5) 0.040(4)
C37 0.121(9) 0.131(9) 0.142(9) 0.045(8) -0.010(9) 0.029(8)
C38 0.109(5) 0.184(7) 0.093(5) 0.032(5) -0.016(4) 0.042(5)
N40 0.100(4) 0.079(4) 0.087(5) -0.014(4) -0.016(4) 0.047(4)
C41 0.099(5) 0.084(4) 0.089(5) -0.009(4) -0.012(4) 0.046(4)
C42 0.089(5) 0.083(4) 0.085(4) -0.019(4) -0.008(4) 0.038(4)
C43 0.090(4) 0.079(4) 0.084(4) -0.014(4) 0.005(4) 0.037(4)
C44 0.096(4) 0.083(5) 0.086(4) -0.010(4) 0.004(4) 0.030(4)
C45 0.103(4) 0.080(5) 0.085(5) -0.005(4) -0.001(4) 0.039(4)
N47 0.098(4) 0.071(4) 0.054(4) -0.011(3) -0.024(4) 0.043(3)
C48 0.095(4) 0.063(4) 0.053(4) 0.005(4) -0.022(4) 0.050(4)
C49 0.091(4) 0.067(4) 0.072(4) 0.002(4) -0.002(3) 0.042(4)
C50 0.088(4) 0.074(4) 0.083(4) -0.011(4) 0.004(4) 0.042(3)
C51 0.088(5) 0.080(4) 0.083(4) -0.008(4) 0.001(4) 0.037(4)
C52 0.089(5) 0.081(4) 0.082(4) -0.009(4) -0.022(4) 0.044(4)
C53 0.134(8) 0.080(6) 0.088(6) -0.005(5) -0.035(6) 0.055(6)
C46 0.136(10) 0.136(10) 0.111(9) -0.037(8) -0.029(8) 0.042(8)

loop_
_atom_type_symbol
_atom_type_description
_atom_type_scat_dispersion_real
_atom_type_scat_dispersion_imag
_atom_type_scat_source
C C 0.0033 0.0016 'International Tables Vol C Tables 4.2.6.8 and 6.1.1.4'
H H 0.0000 0.0000 'International Tables Vol C Tables 4.2.6.8 and 6.1.1.4'
N N 0.0061 0.0033 'International Tables Vol C Tables 4.2.6.8 and 6.1.1.4'
O O 0.0106 0.0060 'International Tables Vol C Tables 4.2.6.8 and 6.1.1.4'

loop_
_geom_angle_atom_site_label_1
_geom_angle_atom_site_label_2
_geom_angle_atom_site_label_3
_geom_angle
_geom_angle_site_symmetry_1
_geom_angle_site_symmetry_3
_geom_angle_publ_flag
C6 O1 C29 114.4(3) . . ?
C6 C1 C2 115.1(5) . . ?
C6 C1 C28 121.2(5) . . ?
C2 C1 C28 123.6(5) . . ?
C3 C2 C1 122.5(5) . . ?
C20 O3 C34 114.7(3) . . ?
C4 C3 C2 118.4(5) . . ?
C4 C3 C32 119.2(7) . . ?
C2 C3 C32 122.3(7) . . ?
C3 C4 C5 124.2(6) . . ?
C6 C5 C4 117.7(5) . . ?
C6 C5 C7 121.9(4) . . ?
C4 C5 C7 120.4(5) . . ?
C5 C6 C1 122.0(4) . . ?
C5 C6 O1 118.7(4) . . ?
C1 C6 O1 119.2(5) . . ?
C5 C7 C8 111.3(4) . . ?
C9 C8 C13 118.7(5) . . ?
C9 C8 C7 120.5(5) . . ?
C13 C8 C7 120.8(5) . . ?
C10 C9 C8 121.4(5) . . ?
C9 C10 C11 119.4(6) . . ?
C9 C10 C33 121.2(6) . . ?
C11 C10 C33 119.4(6) . . ?
C12 C11 C10 120.9(5) . . ?
C11 C12 C13 118.6(5) . . ?
C11 C12 C14 119.7(5) . . ?
C13 C12 C14 121.7(5) . . ?
O2 C13 C12 117.7(5) . . ?
O2 C13 C8 121.2(5) . . ?
C12 C13 C8 121.1(5) . . ?
C15 C14 C12 111.8(4) . . ?
C20 C15 C16 117.6(5) . . ?
C20 C15 C14 122.3(5) . . ?
C16 C15 C14 120.0(5) . . ?
C17 C16 C15 121.7(5) . . ?
C16 C17 C18 118.9(5) . . ?
C16 C17 C37 128.1(13) . . ?
C18 C17 C37 113.0(14) . . ?
C17 C18 C19 120.9(6) . . ?
C20 C19 C18 118.4(5) . . ?
C20 C19 C21 121.8(5) . . ?
C18 C19 C21 119.7(5) . . ?
C19 C20 C15 122.4(5) . . ?
C19 C20 O3 119.2(5) . . ?
C15 C20 O3 118.4(5) . . ?
C19 C21 C22 111.9(4) . . ?
C23 C22 C27 118.2(6) . . ?
C23 C22 C21 120.2(5) . . ?
C27 C22 C21 121.5(5) . . ?
C22 C23 C24 121.3(5) . . ?
C23 C24 C25 119.0(5) . . ?
C23 C24 C38 122.2(7) . . ?
C25 C24 C38 118.8(7) . . ?
C26 C25 C24 121.1(6) . . ?
C25 C26 C27 117.9(5) . . ?
C25 C26 C28 121.7(6) . . ?
C27 C26 C28 120.3(5) . . ?
O4 C27 C22 119.1(6) . . ?
O4 C27 C26 118.6(5) . . ?
C22 C27 C26 122.4(5) . . ?
C1 C28 C26 113.3(4) . . ?
O1 C29 C30 106.9(4) . . ?
C29 C30 C31 113.2(6) . . ?
O5 C32 O6 129.7(8) . . ?
O5 C32 C3 113.9(9) . . ?
O6 C32 C3 116.4(8) . . ?
O8 C33 O7 123.6(7) . . ?
O8 C33 C10 120.9(7) . . ?
O7 C33 C10 115.5(6) . . ?
O3 C34 C35 107.5(4) . . ?
C34 C35 C36 115.4(7) . . ?
O10 C37 O9 118(2) . . ?
O10 C37 C17 126(2) . . ?
O9 C37 C17 116(2) . . ?
O12 C38 O11 122.6(7) . . ?
O12 C38 C24 123.9(8) . . ?
O11 C38 C24 113.5(8) . . ?
C41 N40 C45 120.0 . . ?
C42 C41 N40 120.0 . . ?
C43 C42 C41 120.0 . . ?
C42 C43 C44 120.0 . . ?
C43 C44 C45 120.0 . . ?
C44 C45 N40 120.0 . . ?
C44 C45 C46 121.6(9) . . ?
N40 C45 C46 118.4(9) . . ?
C48 N47 C52 120.0 . . ?
N47 C48 C49 120.0 . . ?
C50 C49 C48 120.0 . . ?
C51 C50 C49 120.0 . . ?
C50 C51 C52 120.0 . . ?
C51 C52 N47 120.0 . . ?
C51 C52 C53 122.9 . . ?
N47 C52 C53 117.1 . . ?

loop_
_geom_bond_atom_site_label_1
_geom_bond_atom_site_label_2
_geom_bond_distance
_geom_bond_site_symmetry_2
_geom_bond_publ_flag
O1 C6 1.405(6) . ?
O1 C29 1.450(6) . ?
C1 C6 1.400(7) . ?
C1 C2 1.440(8) . ?
C1 C28 1.502(8) . ?
O2 C13 1.341(6) . ?
C2 C3 1.360(9) . ?
O3 C20 1.396(6) . ?
O3 C34 1.450(6) . ?
C3 C4 1.313(8) . ?
C3 C32 1.590(9) . ?
O4 C27 1.360(6) . ?
C4 C5 1.390(7) . ?
O5 C32 1.189(11) . ?
C5 C6 1.369(7) . ?
C5 C7 1.504(7) . ?
O6 C32 1.226(11) . ?
O7 C33 1.265(8) . ?
C7 C8 1.517(8) . ?
O8 C33 1.242(8) . ?
C8 C9 1.388(8) . ?
C8 C13 1.391(7) . ?
O9 C37 1.33(4) . ?
C9 C10 1.359(8) . ?
O10 C37 1.27(3) . ?
C10 C11 1.394(8) . ?
C10 C33 1.489(9) . ?
O11 C38 1.335(10) . ?
C11 C12 1.386(8) . ?
O12 C38 1.222(11) . ?
C12 C13 1.386(8) . ?
C12 C14 1.529(8) . ?
C14 C15 1.523(8) . ?
C15 C20 1.379(7) . ?
C15 C16 1.382(7) . ?
C16 C17 1.376(8) . ?
C17 C18 1.380(8) . ?
C17 C37 1.470(18) . ?
C18 C19 1.381(7) . ?
C19 C20 1.373(7) . ?
C19 C21 1.533(8) . ?
C21 C22 1.534(8) . ?
C22 C23 1.368(8) . ?
C22 C27 1.389(8) . ?
C23 C24 1.383(9) . ?
C24 C25 1.417(9) . ?
C24 C38 1.453(10) . ?
C25 C26 1.356(8) . ?
C26 C27 1.402(8) . ?
C26 C28 1.523(8) . ?
C29 C30 1.506(8) . ?
C30 C31 1.511(10) . ?
C34 C35 1.503(9) . ?
C35 C36 1.507(11) . ?
N40 C41 1.3900 . ?
N40 C45 1.3900 . ?
C41 C42 1.3900 . ?
C42 C43 1.3900 . ?
C43 C44 1.3900 . ?
C44 C45 1.3900 . ?
C45 C46 1.516(14) . ?
N47 C48 1.3900 . ?
N47 C52 1.3900 . ?
C48 C49 1.3900 . ?
C49 C50 1.3900 . ?
C50 C51 1.3900 . ?
C51 C52 1.3900 . ?
C52 C53 1.4650 . ?
